data_2005896
loop_
_publ_author_name
'Boehlow, T. R.'
'Rath, N. P.'
'Spilling, C. D.'

_publ_section_title
;Methyl
 4-Hydroxy-3-[4-methoxy-2-(methoxymethyleneoxy)phenyl]-2-{[4-methoxy-2-(methoxymethyleneoxy)phenyl]methyl}-5-oxo-2,5-dihydrofuran-2-carboxylate
;
_journal_issue 1
_journal_name_full 'Acta Crystallographica Section C'
_journal_page_first 92
_journal_page_last 95
_journal_paper_doi 10.1107/S0108270196011602
_journal_volume 53
_journal_year 1997
_chemical_formula_sum 'C25 H28 O11'
_chemical_formula_weight 504.47
_chemical_name_systematic
;
 ?
;
_space_group_IT_number 14
_symmetry_cell_setting monoclinic
_symmetry_space_group_name_Hall '-P 2ybc'
_symmetry_space_group_name_H-M 'P 1 21/c 1'
_audit_creation_method SHELXL
_cell_angle_alpha 90.00
_cell_angle_beta 91.790(1)
_cell_angle_gamma 90.00
_cell_formula_units_Z 4
_cell_length_a 14.6057(2)
_cell_length_b 9.2370(1)
_cell_length_c 18.6333(3)
_cell_measurement_reflns_used 8192
_cell_measurement_temperature 298(2)
_cell_measurement_theta_max 14.5
_cell_measurement_theta_min 2.0
_cell_volume 2512.64(6)
_computing_cell_refinement 'SAINT (Siemens, 1994)'
_computing_data_collection 'SMART (Siemens, 1994)'
_computing_data_reduction SAINT
_computing_molecular_graphics SHELXTL
_computing_publication_material SHELXTL
_computing_structure_refinement SHELXTL
_computing_structure_solution 'SHELXTL (Sheldrick, 1994)'
_diffrn_ambient_temperature 298(2)
_diffrn_measurement_device 'Siemens SMART CCD'
_diffrn_measurement_method '\w scans'
_diffrn_radiation_monochromator graphite
_diffrn_radiation_source 'fine-focus sealed tube'
_diffrn_radiation_type MoK\a
_diffrn_radiation_wavelength 0.71073
_diffrn_reflns_av_R_equivalents 0.0624
_diffrn_reflns_av_sigmaI/netI 0.0274
_diffrn_reflns_limit_h_max 17
_diffrn_reflns_limit_h_min -17
_diffrn_reflns_limit_k_max 9
_diffrn_reflns_limit_k_min -10
_diffrn_reflns_limit_l_max 21
_diffrn_reflns_limit_l_min -21
_diffrn_reflns_number 18756
_diffrn_reflns_theta_max 22.50
_diffrn_reflns_theta_min 1.39
_diffrn_standards_decay_% 0
_diffrn_standards_interval_time 658
_exptl_absorpt_coefficient_mu 0.105
_exptl_absorpt_correction_type none
_exptl_crystal_colour colorless
_exptl_crystal_density_diffrn 1.334
_exptl_crystal_density_meas ?
_exptl_crystal_density_method none
_exptl_crystal_description hexagonal
_exptl_crystal_F_000 1064
_exptl_crystal_size_max 0.5
_exptl_crystal_size_mid 0.4
_exptl_crystal_size_min 0.3
_refine_diff_density_max 0.544
_refine_diff_density_min -0.289
_refine_ls_extinction_coef 0.011(3)
_refine_ls_extinction_method SHELXL
_refine_ls_goodness_of_fit_all 1.095
_refine_ls_goodness_of_fit_obs 1.085
_refine_ls_hydrogen_treatment noref
_refine_ls_matrix_type full
_refine_ls_number_parameters 330
_refine_ls_number_reflns 3249
_refine_ls_number_restraints 0
_refine_ls_restrained_S_all 1.110
_refine_ls_restrained_S_obs 1.085
_refine_ls_R_factor_all 0.0913
_refine_ls_R_factor_obs 0.0753
_refine_ls_shift/esd_max -0.010
_refine_ls_shift/esd_mean 0.001
_refine_ls_structure_factor_coef Fsqd
_refine_ls_weighting_details 'w = 1/[\s^2^(Fo^2^)+(0.1602P)^2^+1.2573P] where P=(Fo^2^+2Fc^2^)/3'
_refine_ls_weighting_scheme calc
_refine_ls_wR_factor_all 0.2500
_refine_ls_wR_factor_obs 0.2142
_reflns_number_observed 2577
_reflns_number_total 3275
_reflns_observed_criterion >2sigma(I)
_cod_data_source_file sk1033.cif
_cod_data_source_block cds896m
_cod_depositor_comments
;
The following automatic conversions were performed:
'_symmetry_cell_setting' value 'Monoclinic' changed to 'monoclinic'
according to '/home/saulius/struct/CIF-dictionaries/cif_core.dic'
dictionary named 'cif_core.dic' version 2.4.1 from 2010-06-29.

Automatic conversion script
Id: cif_fix_enum 1527 2010-12-29 10:47:43Z saulius 

The following automatic conversions were performed:

'_symmetry_cell_setting' value 'Monoclinic' changed to 'monoclinic'
according to /home/saulius/struct/CIF-dictionaries/cif_core.dic
dictionary named 'cif_core.dic' version 2.4.1 from 2010-06-29.

Automatic conversion script
Id: cif_fix_values 1715 2011-07-08 13:25:40Z adriana 

The following automatic conversions were performed:

'_exptl_crystal_density_meas' value 'not measured' was changed to '?'
- the value is perceived as not measured.

Automatic conversion script
Id: cif_fix_values 3008 2015-01-20 13:52:24Z robertas 

The following automatic conversions were performed:

'_refine_ls_weighting_scheme' value 'calc w =
1/[\s^2^(Fo^2^)+(0.1602P)^2^+1.2573P] where P=(Fo^2^+2Fc^2^)/3' was
changed to 'calc'. New tag '_refine_ls_weighting_details' was
created. The value of the new tag was set to 'w =
1/[\s^2^(Fo^2^)+(0.1602P)^2^+1.2573P] where P=(Fo^2^+2Fc^2^)/3'.

Automatic conversion script
Id: cif_fix_values 3143 2015-03-26 13:38:13Z robertas 
;
_cod_original_sg_symbol_H-M 'P 21/c '
_cod_database_code 2005896

loop_
_symmetry_equiv_pos_as_xyz
'x, y, z'
'-x, y+1/2, -z+1/2'
'-x, -y, -z'
'x, -y-1/2, z-1/2'

loop_
_atom_site_aniso_label
_atom_site_aniso_U_11
_atom_site_aniso_U_22
_atom_site_aniso_U_33
_atom_site_aniso_U_12
_atom_site_aniso_U_13
_atom_site_aniso_U_23
O1 0.0660(15) 0.0640(15) 0.0542(14) -0.0113(12) -0.0009(10) 0.0031(11)
O2 0.078(2) 0.099(2) 0.057(2) -0.0191(14) -0.0037(13) -0.0028(13)
O3 0.074(2) 0.091(2) 0.068(2) -0.0314(15) 0.0012(13) -0.0009(14)
O4 0.075(2) 0.059(2) 0.086(2) -0.0149(13) 0.0020(13) -0.0012(13)
O5 0.072(2) 0.055(2) 0.109(2) 0.0018(12) -0.0042(14) -0.0044(13)
O6 0.132(3) 0.075(2) 0.071(2) 0.007(2) 0.023(2) -0.0112(14)
O7 0.078(2) 0.075(2) 0.058(2) 0.0096(13) 0.0098(12) 0.0096(12)
O8 0.097(2) 0.108(2) 0.075(2) 0.024(2) -0.005(2) -0.006(2)
O9 0.168(4) 0.130(3) 0.079(2) -0.057(3) -0.006(2) 0.030(2)
O10 0.094(2) 0.071(2) 0.057(2) -0.0217(14) -0.0009(13) -0.0019(12)
O11 0.092(2) 0.109(2) 0.065(2) -0.020(2) 0.001(2) -0.010(2)
C1 0.064(2) 0.067(2) 0.062(2) -0.006(2) 0.004(2) -0.005(2)
C2 0.062(2) 0.059(2) 0.062(2) -0.010(2) 0.004(2) -0.005(2)
C3 0.060(2) 0.052(2) 0.053(2) -0.0059(15) 0.0020(15) -0.0032(14)
C4 0.063(2) 0.052(2) 0.052(2) -0.0057(15) 0.0004(14) -0.0010(15)
C5 0.070(2) 0.056(2) 0.058(2) -0.008(2) 0.000(2) 0.004(2)
C6 0.094(3) 0.058(3) 0.178(6) 0.013(2) 0.008(3) -0.012(3)
C7 0.062(2) 0.058(2) 0.062(2) -0.009(2) -0.002(2) 0.000(2)
C8 0.057(2) 0.060(2) 0.063(2) -0.002(2) 0.003(2) 0.000(2)
C9 0.061(2) 0.063(2) 0.057(2) 0.000(2) 0.002(2) 0.005(2)
C10 0.070(2) 0.057(2) 0.065(2) -0.001(2) 0.008(2) 0.005(2)
C11 0.077(2) 0.070(3) 0.068(3) 0.005(2) 0.008(2) -0.002(2)
C12 0.100(3) 0.079(3) 0.056(2) 0.006(2) 0.015(2) 0.009(2)
C13 0.090(3) 0.063(2) 0.065(2) 0.001(2) 0.012(2) 0.003(2)
C14 0.127(4) 0.069(3) 0.090(3) 0.010(3) 0.002(3) -0.014(2)
C15 0.105(3) 0.066(3) 0.064(2) -0.008(2) 0.006(2) 0.008(2)
C16 0.116(4) 0.129(5) 0.099(4) -0.009(3) -0.023(3) -0.021(3)
C17 0.060(2) 0.059(2) 0.057(2) -0.003(2) 0.0067(15) 0.004(2)
C18 0.069(2) 0.066(2) 0.057(2) -0.007(2) 0.007(2) 0.000(2)
C19 0.098(3) 0.085(3) 0.057(2) -0.014(2) 0.002(2) 0.003(2)
C20 0.099(3) 0.096(3) 0.061(3) -0.016(2) 0.009(2) 0.015(2)
C21 0.084(3) 0.073(3) 0.087(3) -0.015(2) 0.011(2) 0.021(2)
C22 0.071(2) 0.063(2) 0.072(2) -0.006(2) 0.007(2) 0.003(2)
C23 0.270(10) 0.180(7) 0.105(5) -0.122(7) -0.019(5) 0.046(5)
C24 0.092(3) 0.078(3) 0.070(3) -0.008(2) 0.009(2) -0.018(2)
C25 0.087(3) 0.126(4) 0.091(3) -0.010(3) 0.002(3) -0.013(3)

loop_
_atom_site_label
_atom_site_occupancy
_atom_site_fract_x
_atom_site_fract_y
_atom_site_fract_z
_atom_site_U_iso_or_equiv
_atom_site_thermal_displace_type
_atom_site_calc_flag
_atom_site_refinement_flags
_atom_site_type_symbol
O1 1 0.1981(2) 0.6965(3) 0.06868(12) 0.0615(7) Uani d . O
O2 1 0.0916(2) 0.6013(3) -0.00656(14) 0.0780(8) Uani d . O
O3 1 0.0198(2) 0.4621(3) 0.1215(2) 0.0777(9) Uani d . O
H3 1 -0.0054(33) 0.4583(53) 0.0767(29) 0.104(16) Uiso d . H
O4 1 0.2809(2) 0.9251(3) 0.17939(15) 0.0734(8) Uani d . O
O5 1 0.1289(2) 0.8928(3) 0.1673(2) 0.0788(9) Uani d . O
O6 1 0.3880(2) 0.1315(3) -0.0131(2) 0.0923(10) Uani d . O
O7 1 0.3062(2) 0.3545(3) 0.21339(13) 0.0700(8) Uani d . O
O8 1 0.4390(2) 0.2702(4) 0.2721(2) 0.0933(10) Uani d . O
O9 1 0.1447(3) 0.3961(4) 0.4663(2) 0.1260(15) Uani d . O
O10 1 0.2184(2) 0.7532(3) 0.29535(13) 0.0741(8) Uani d . O
O11 1 0.3245(2) 0.8063(4) 0.38881(15) 0.0888(9) Uani d . O
C1 1 0.1237(2) 0.6137(4) 0.0542(2) 0.0640(10) Uani d . C
C2 1 0.0940(2) 0.5494(4) 0.1208(2) 0.0610(9) Uani d . C
C3 1 0.1482(2) 0.5910(4) 0.1772(2) 0.0549(9) Uani d . C
C4 1 0.2213(2) 0.6887(4) 0.1459(2) 0.0557(9) Uani d . C
C5 1 0.2151(3) 0.8491(4) 0.1679(2) 0.0613(9) Uani d . C
C6 1 0.1136(3) 1.0452(5) 0.1831(4) 0.110(2) Uani d . C
H6A 1 0.0491(3) 1.0650(5) 0.1811(4) 0.165 Uiso calc R H
H6B 1 0.1435(3) 1.1038(5) 0.1483(4) 0.165 Uiso calc R H
H6C 1 0.1382(3) 1.0671(5) 0.2302(4) 0.165 Uiso calc R H
C7 1 0.3200(2) 0.6325(4) 0.1540(2) 0.0609(9) Uani d . C
H7A 1 0.3613(2) 0.7075(4) 0.1384(2) 0.073 Uiso calc R H
H7B 1 0.3337(2) 0.6142(4) 0.2045(2) 0.073 Uiso calc R H
C8 1 0.3382(2) 0.4964(4) 0.1123(2) 0.0599(9) Uani d . C
C9 1 0.3325(2) 0.3593(4) 0.1423(2) 0.0602(9) Uani d . C
C10 1 0.3483(2) 0.2348(4) 0.1026(2) 0.0639(10) Uani d . C
H10 1 0.3433(2) 0.1439(4) 0.1236(2) 0.077 Uiso calc R H
C11 1 0.3715(3) 0.2478(4) 0.0318(2) 0.0716(11) Uani d . C
C12 1 0.3796(3) 0.3832(5) -0.0001(2) 0.0782(12) Uani d . C
H12 1 0.3962(3) 0.3917(5) -0.0477(2) 0.094 Uiso calc R H
C13 1 0.3625(3) 0.5042(4) 0.0403(2) 0.0724(10) Uani d . C
H13 1 0.3674(3) 0.5948(4) 0.0189(2) 0.087 Uiso calc R H
C14 1 0.3744(4) -0.0099(5) 0.0142(3) 0.0955(14) Uani d . C
H14A 1 0.3882(4) -0.0799(5) -0.0220(3) 0.143 Uiso calc R H
H14B 1 0.3118(4) -0.0207(5) 0.0275(3) 0.143 Uiso calc R H
H14C 1 0.4141(4) -0.0249(5) 0.0556(3) 0.143 Uiso calc R H
C15 1 0.3458(3) 0.2493(4) 0.2598(2) 0.0785(12) Uani d . C
H15A 1 0.3154(3) 0.2522(4) 0.3053(2) 0.094 Uiso calc R H
H15B 1 0.3359(3) 0.1541(4) 0.2390(2) 0.094 Uiso calc R H
C16 1 0.4606(4) 0.3997(7) 0.3088(3) 0.115(2) Uani d . C
H16A 1 0.5258(4) 0.4075(7) 0.3155(3) 0.173 Uiso calc R H
H16B 1 0.4325(4) 0.3993(7) 0.3547(3) 0.173 Uiso calc R H
H16C 1 0.4381(4) 0.4806(7) 0.2811(3) 0.173 Uiso calc R H
C17 1 0.1443(2) 0.5428(4) 0.2521(2) 0.0583(9) Uani d . C
C18 1 0.1804(3) 0.6231(4) 0.3116(2) 0.0638(10) Uani d . C
C19 1 0.1780(3) 0.5707(5) 0.3809(2) 0.0801(12) Uani d . C
H19 1 0.2020(3) 0.6259(5) 0.4187(2) 0.096 Uiso calc R H
C20 1 0.1402(3) 0.4373(5) 0.3942(2) 0.0853(13) Uani d . C
C21 1 0.1026(3) 0.3562(5) 0.3382(2) 0.0812(12) Uani d . C
H21 1 0.0757(3) 0.2670(5) 0.3471(2) 0.097 Uiso calc R H
C22 1 0.1052(3) 0.4095(4) 0.2680(2) 0.0686(10) Uani d . C
H22 1 0.0801(3) 0.3541(4) 0.2307(2) 0.082 Uiso calc R H
C23 1 0.1178(7) 0.2533(9) 0.4817(4) 0.186(4) Uani d . C
H23A 1 0.1236(7) 0.2368(9) 0.5325(4) 0.279 Uiso calc R H
H23B 1 0.1563(7) 0.1865(9) 0.4572(4) 0.279 Uiso calc R H
H23C 1 0.0552(7) 0.2392(9) 0.4660(4) 0.279 Uiso calc R H
C24 1 0.2454(3) 0.8498(5) 0.3530(2) 0.0800(12) Uani d . C
H24A 1 0.2545(3) 0.9460(5) 0.3335(2) 0.096 Uiso calc R H
H24B 1 0.1964(3) 0.8555(5) 0.3868(2) 0.096 Uiso calc R H
C25 1 0.4047(3) 0.8277(6) 0.3493(3) 0.101(2) Uani d . C
H25A 1 0.4571(3) 0.7953(6) 0.3771(3) 0.152 Uiso calc R H
H25B 1 0.4112(3) 0.9288(6) 0.3385(3) 0.152 Uiso calc R H
H25C 1 0.4000(3) 0.7736(6) 0.3053(3) 0.152 Uiso calc R H

loop_
_atom_type_symbol
_atom_type_description
_atom_type_scat_dispersion_real
_atom_type_scat_dispersion_imag
_atom_type_scat_source
C C 0.0033 0.0016 'International Tables Vol C Tables 4.2.6.8 and 6.1.1.4'
H H 0.0000 0.0000 'International Tables Vol C Tables 4.2.6.8 and 6.1.1.4'
O O 0.0106 0.0060 'International Tables Vol C Tables 4.2.6.8 and 6.1.1.4'

loop_
_geom_angle_atom_site_label_1
_geom_angle_atom_site_label_2
_geom_angle_atom_site_label_3
_geom_angle
_geom_angle_publ_flag
C1 O1 C4 109.1(3) yes
C5 O5 C6 116.4(3) yes
C11 O6 C14 117.9(3) yes
C9 O7 C15 119.0(3) yes
C15 O8 C16 113.7(4) no
C20 O9 C23 116.5(5) no
C18 O10 C24 119.0(3) yes
C24 O11 C25 113.7(4) no
O2 C1 O1 121.6(3) yes
O2 C1 C2 129.7(3) yes
O1 C1 C2 108.7(3) yes
O3 C2 C3 127.8(3) yes
O3 C2 C1 120.9(3) yes
C3 C2 C1 111.4(3) yes
C2 C3 C17 127.8(3) yes
C2 C3 C4 105.7(3) yes
C17 C3 C4 126.3(3) yes
O1 C4 C3 105.2(2) yes
O1 C4 C7 107.4(3) yes
C3 C4 C7 115.3(3) yes
O1 C4 C5 101.6(3) yes
C3 C4 C5 114.8(3) yes
C7 C4 C5 111.2(3) yes
O4 C5 O5 125.4(3) yes
O4 C5 C4 123.7(3) yes
O5 C5 C4 110.8(3) yes
C8 C7 C4 114.3(3) yes
C9 C8 C13 116.9(3) no
C9 C8 C7 122.7(3) yes
C13 C8 C7 120.4(3) yes
C8 C9 C10 121.9(3) no
C8 C9 O7 115.7(3) yes
C10 C9 O7 122.4(3) yes
C11 C10 C9 119.2(3) no
C10 C11 O6 124.3(3) yes
C10 C11 C12 120.9(4) no
O6 C11 C12 114.8(3) yes
C13 C12 C11 118.6(4) no
C12 C13 C8 122.6(4) yes
O8 C15 O7 112.8(3) yes
C22 C17 C18 116.1(3) yes
C22 C17 C3 119.9(3) yes
C18 C17 C3 123.9(3) yes
O10 C18 C19 122.7(3) yes
O10 C18 C17 115.6(3) yes
C19 C18 C17 121.7(4) no
C20 C19 C18 120.3(4) no
C19 C20 C21 120.0(4) no
C19 C20 O9 114.3(4) yes
C21 C20 O9 125.8(4) yes
C20 C21 C22 119.5(4) no
C17 C22 C21 122.2(4) no
O11 C24 O10 112.7(3) yes

loop_
_geom_bond_atom_site_label_1
_geom_bond_atom_site_label_2
_geom_bond_distance
_geom_bond_publ_flag
O1 C1 1.349(4) yes
O1 C4 1.469(4) yes
O2 C1 1.216(5) yes
O3 C2 1.351(4) yes
O4 C5 1.204(4) yes
O5 C5 1.322(4) yes
O5 C6 1.456(5) yes
O6 C11 1.387(5) yes
O6 C14 1.418(6) yes
O7 C9 1.392(4) yes
O7 C15 1.412(5) yes
O8 C15 1.387(5) yes
O8 C16 1.409(6) yes
O9 C20 1.395(5) yes
O9 C23 1.409(8) yes
O10 C18 1.362(4) yes
O10 C24 1.441(5) yes
O11 C24 1.377(5) yes
O11 C25 1.416(6) yes
C1 C2 1.456(5) yes
C2 C3 1.352(5) yes
C3 C17 1.468(5) yes
C3 C4 1.528(5) yes
C4 C7 1.536(5) yes
C4 C5 1.541(5) yes
C7 C8 1.505(5) yes
C8 C9 1.387(5) no
C8 C13 1.402(5) no
C9 C10 1.391(5) no
C10 C11 1.377(5) no
C11 C12 1.392(6) no
C12 C13 1.374(6) no
C17 C22 1.392(5) no
C17 C18 1.421(5) no
C18 C19 1.381(5) no
C19 C20 1.376(6) no
C20 C21 1.385(6) no
C21 C22 1.398(6) no
